data_4350553
loop_
_publ_author_name
'Mezei, Gellert'
'Raptis, Raphael G.'
'Telser, Joshua'

_publ_section_title
;
 Trinuclear, antiferromagnetically coupled Cu(II) complex with an EPR
 spectrum of mononuclear Cu(II): effect of alcoholic solvents.
;
_journal_issue 22
_journal_name_full 'Inorganic chemistry'
_journal_page_first 8841
_journal_page_last 8843
_journal_paper_doi 10.1021/ic061186r
_journal_volume 45
_journal_year 2006
_chemical_formula_sum 'C25 H43 Cl3 Cu3 N10 O7'
_chemical_formula_weight 892.66
_space_group_IT_number 14
_space_group_name_Hall '-P 2yn'
_space_group_name_H-M_alt 'P 1 21/n 1'
_symmetry_cell_setting monoclinic
_symmetry_space_group_name_H-M 'P 1 21/n 1'
_atom_sites_solution_hydrogens geom
_atom_sites_solution_primary direct
_atom_sites_solution_secondary difmap
_audit_creation_method SHELXL-97
_cell_angle_alpha 90.00
_cell_angle_beta 101.483(2)
_cell_angle_gamma 90.00
_cell_formula_units_Z 4
_cell_length_a 9.6526(11)
_cell_length_b 22.080(3)
_cell_length_c 17.711(2)
_cell_measurement_temperature 300(2)
_cell_volume 3699.2(8)
_computing_cell_refinement 'BRUKER SMART-NT V5.0'
_computing_data_collection 'BRUKER SMART-NT V5.0'
_computing_data_reduction 'BRUKER SAINT-NT V5/6.0'
_computing_molecular_graphics 'BRUKER SHELXTL-NT V5.1'
_computing_publication_material 'BRUKER SHELXTL-NT V5.1'
_computing_structure_refinement 'SHELXL-97 (Sheldrick, 1997)'
_computing_structure_solution 'SHELXS-97 (Sheldrick, 1990)'
_diffrn_ambient_temperature 300(2)
_diffrn_measured_fraction_theta_full 1.000
_diffrn_measured_fraction_theta_max 1.000
_diffrn_measurement_device_type 'Bruker AXS SMART CCD area detector'
_diffrn_measurement_method 'phi and omega scans'
_diffrn_radiation_monochromator graphite
_diffrn_radiation_source 'fine-focus sealed tube'
_diffrn_radiation_type MoK\a
_diffrn_radiation_wavelength 0.71073
_diffrn_reflns_av_R_equivalents 0.0299
_diffrn_reflns_av_sigmaI/netI 0.0332
_diffrn_reflns_limit_h_max 10
_diffrn_reflns_limit_h_min -10
_diffrn_reflns_limit_k_max 24
_diffrn_reflns_limit_k_min -15
_diffrn_reflns_limit_l_max 19
_diffrn_reflns_limit_l_min -19
_diffrn_reflns_number 16094
_diffrn_reflns_theta_full 23.26
_diffrn_reflns_theta_max 23.26
_diffrn_reflns_theta_min 1.49
_exptl_absorpt_coefficient_mu 1.980
_exptl_absorpt_correction_type none
_exptl_crystal_colour blue
_exptl_crystal_density_diffrn 1.603
_exptl_crystal_density_method 'not measured'
_exptl_crystal_description polyhedron
_exptl_crystal_F_000 1828
_exptl_crystal_size_max 0.22
_exptl_crystal_size_mid 0.14
_exptl_crystal_size_min 0.12
_refine_diff_density_max 0.456
_refine_diff_density_min -0.553
_refine_diff_density_rms 0.172
_refine_ls_extinction_method none
_refine_ls_goodness_of_fit_ref 0.989
_refine_ls_hydrogen_treatment mixed
_refine_ls_matrix_type full
_refine_ls_number_parameters 438
_refine_ls_number_reflns 5324
_refine_ls_number_restraints 1
_refine_ls_restrained_S_all 0.989
_refine_ls_R_factor_all 0.0482
_refine_ls_R_factor_gt 0.0294
_refine_ls_shift/su_max 0.006
_refine_ls_shift/su_mean 0.000
_refine_ls_structure_factor_coef Fsqd
_refine_ls_weighting_details 'calc w=1/[\s^2^(Fo^2^)+(0.0534P)^2^+0.0000P] where P=(Fo^2^+2Fc^2^)/3''
_refine_ls_weighting_scheme calc
_refine_ls_wR_factor_gt 0.0745
_refine_ls_wR_factor_ref 0.0878
_reflns_number_gt 3940
_reflns_number_total 5324
_reflns_threshold_expression >2sigma(I)
_cod_data_source_file ic061186rsi20060925_114212.cif
_cod_data_source_block '[Bu4N][Cu3(mu3-OH)(mu-4-O2N-pz)3Cl3],_(6).'
_cod_depositor_comments
;
The following automatic conversions were performed:

data item '_symmetry_cell_setting' value 'Monoclinic' was changed to
'monoclinic' in accordance with the
/home/saulius/struct/COD-crude-data/automatic-downloads/DataCite-retrospective/ACS/depositions/lib/dictionaries/cif_core.dic
dictionary named 'cif_core.dic' version 2.4.2 last updated on
2011-04-26.

Automatic conversion script
Id: cif_fix_values 6909 2019-04-08 15:41:33Z antanas 
;
_cod_original_cell_volume 3699.2(7)
_cod_original_sg_symbol_H-M P2(1)/n
_cod_database_code 4350553

loop_
_symmetry_equiv_pos_as_xyz
'x, y, z'
'-x+1/2, y+1/2, -z+1/2'
'-x, -y, -z'
'x-1/2, -y-1/2, z-1/2'

loop_
_atom_site_label
_atom_site_type_symbol
_atom_site_fract_x
_atom_site_fract_y
_atom_site_fract_z
_atom_site_U_iso_or_equiv
_atom_site_adp_type
_atom_site_occupancy
_atom_site_symmetry_multiplicity
_atom_site_calc_flag
_atom_site_refinement_flags
Cu1 Cu 0.88005(4) 0.05100(2) 0.00949(2) 0.04369(14) Uani 1 1 d .
Cu2 Cu 0.83798(4) 0.01755(2) 0.18771(2) 0.04467(14) Uani 1 1 d .
Cu3 Cu 0.64182(5) -0.05157(2) 0.03079(2) 0.04479(14) Uani 1 1 d .
Cl1 Cl 1.04604(10) 0.07140(4) -0.06347(5) 0.0509(3) Uani 1 1 d .
Cl2 Cl 0.92685(14) 0.01701(6) 0.31493(6) 0.0815(4) Uani 1 1 d .
Cl3 Cl 0.49571(12) -0.12759(5) -0.02146(6) 0.0674(3) Uani 1 1 d .
O1 O 0.7408(2) 0.02582(12) 0.07531(13) 0.0440(6) Uani 1 1 d D
O2 O 1.3252(4) 0.20719(16) 0.1627(2) 0.0940(11) Uani 1 1 d .
O3 O 1.3053(4) 0.18511(17) 0.2784(2) 0.1079(13) Uani 1 1 d .
O4 O 0.5416(4) -0.14299(15) 0.35838(18) 0.0875(10) Uani 1 1 d .
O5 O 0.4133(4) -0.18640(17) 0.25938(19) 0.0961(12) Uani 1 1 d .
O6 O 0.5223(4) -0.05293(15) -0.30502(17) 0.0897(11) Uani 1 1 d .
O7 O 0.6573(4) 0.02266(16) -0.31686(16) 0.0857(10) Uani 1 1 d .
N1 N 0.9925(3) 0.09131(13) 0.09795(16) 0.0461(8) Uani 1 1 d .
N2 N 0.9767(3) 0.07734(13) 0.17103(16) 0.0462(8) Uani 1 1 d .
N3 N 0.7023(3) -0.04540(13) 0.19795(16) 0.0436(7) Uani 1 1 d .
N4 N 0.6274(3) -0.07548(13) 0.13490(16) 0.0440(7) Uani 1 1 d .
N5 N 0.6545(3) -0.02351(14) -0.07243(15) 0.0437(7) Uani 1 1 d .
N6 N 0.7498(3) 0.02153(14) -0.08060(16) 0.0462(8) Uani 1 1 d .
N7 N 1.2674(4) 0.18105(16) 0.2088(2) 0.0678(10) Uani 1 1 d .
N8 N 0.5036(4) -0.15067(17) 0.2885(2) 0.0644(10) Uani 1 1 d .
N9 N 0.6063(4) -0.01367(17) -0.27845(19) 0.0587(9) Uani 1 1 d .
N10 N 0.2781(3) 0.84642(13) 0.51275(16) 0.0433(7) Uani 1 1 d .
C1 C 1.0724(4) 0.10827(18) 0.2197(2) 0.0550(10) Uani 1 1 d .
H1 H 1.0850 0.1069 0.2731 0.066 Uiso 1 1 calc R
C2 C 1.1501(4) 0.14269(16) 0.1791(2) 0.0491(10) Uani 1 1 d .
C3 C 1.0985(4) 0.13061(16) 0.1029(2) 0.0509(10) Uani 1 1 d .
H3 H 1.1319 0.1471 0.0616 0.061 Uiso 1 1 calc R
C4 C 0.5477(4) -0.11700(17) 0.1595(2) 0.0494(10) Uani 1 1 d .
H4 H 0.4864 -0.1435 0.1284 0.059 Uiso 1 1 calc R
C5 C 0.5707(4) -0.11450(17) 0.2388(2) 0.0476(9) Uani 1 1 d .
C6 C 0.6685(4) -0.06911(17) 0.2610(2) 0.0468(9) Uani 1 1 d .
H6 H 0.7046 -0.0571 0.3114 0.056 Uiso 1 1 calc R
C7 C 0.7444(4) 0.03048(18) -0.1555(2) 0.0502(10) Uani 1 1 d .
H7 H 0.7982 0.0583 -0.1767 0.060 Uiso 1 1 calc R
C8 C 0.6448(4) -0.00890(17) -0.19647(19) 0.0447(9) Uani 1 1 d .
C9 C 0.5923(4) -0.04198(17) -0.1426(2) 0.0462(9) Uani 1 1 d .
H9 H 0.5244 -0.0723 -0.1535 0.055 Uiso 1 1 calc R
C10 C 0.1374(4) 0.83548(17) 0.4582(2) 0.0491(10) Uani 1 1 d .
H10A H 0.1100 0.7937 0.4638 0.059 Uiso 1 1 calc R
H10B H 0.0667 0.8609 0.4743 0.059 Uiso 1 1 calc R
C11 C 0.1336(4) 0.84725(18) 0.3735(2) 0.0543(10) Uani 1 1 d .
H11A H 0.1579 0.8892 0.3663 0.065 Uiso 1 1 calc R
H11B H 0.2026 0.8217 0.3559 0.065 Uiso 1 1 calc R
C12 C -0.0122(4) 0.83400(19) 0.3270(2) 0.0619(11) Uani 1 1 d .
H12A H -0.0382 0.7927 0.3368 0.074 Uiso 1 1 calc R
H12B H -0.0801 0.8609 0.3432 0.074 Uiso 1 1 calc R
C13 C -0.0183(5) 0.8421(2) 0.2418(2) 0.0820(14) Uani 1 1 d .
H13A H 0.0087 0.8828 0.2320 0.123 Uiso 1 1 calc R
H13B H -0.1128 0.8346 0.2142 0.123 Uiso 1 1 calc R
H13C H 0.0455 0.8141 0.2250 0.123 Uiso 1 1 calc R
C14 C 0.3326(4) 0.90954(16) 0.5004(2) 0.0468(9) Uani 1 1 d .
H14A H 0.4165 0.9170 0.5396 0.056 Uiso 1 1 calc R
H14B H 0.3607 0.9104 0.4508 0.056 Uiso 1 1 calc R
C15 C 0.2292(4) 0.96049(16) 0.5028(2) 0.0510(10) Uani 1 1 d .
H15A H 0.1529 0.9577 0.4582 0.061 Uiso 1 1 calc R
H15B H 0.1888 0.9562 0.5485 0.061 Uiso 1 1 calc R
C16 C 0.2976(4) 1.02166(18) 0.5037(2) 0.0570(10) Uani 1 1 d .
H16A H 0.3408 1.0256 0.4590 0.068 Uiso 1 1 calc R
H16B H 0.3718 1.0251 0.5494 0.068 Uiso 1 1 calc R
C17 C 0.1922(5) 1.07219(18) 0.5034(3) 0.0696(12) Uani 1 1 d .
H17A H 0.1262 1.0724 0.4551 0.104 Uiso 1 1 calc R
H17B H 0.2410 1.1103 0.5104 0.104 Uiso 1 1 calc R
H17C H 0.1422 1.0661 0.5446 0.104 Uiso 1 1 calc R
C18 C 0.2576(4) 0.84263(18) 0.5953(2) 0.0554(10) Uani 1 1 d .
H18A H 0.3433 0.8572 0.6287 0.066 Uiso 1 1 calc R
H18B H 0.1821 0.8702 0.6010 0.066 Uiso 1 1 calc R
C19 C 0.2242(5) 0.7826(2) 0.6235(2) 0.0760(13) Uani 1 1 d .
H19A H 0.3063 0.7565 0.6283 0.091 Uiso 1 1 calc R
H19B H 0.1478 0.7643 0.5866 0.091 Uiso 1 1 calc R
C20 C 0.1801(6) 0.7880(2) 0.7028(3) 0.1024(18) Uani 1 1 d .
H20A H 0.0907 0.8094 0.6955 0.123 Uiso 1 1 calc R
H20B H 0.1645 0.7475 0.7208 0.123 Uiso 1 1 calc R
C21 C 0.2813(7) 0.8190(3) 0.7630(3) 0.111(2) Uani 1 1 d .
H21A H 0.3732 0.8012 0.7668 0.167 Uiso 1 1 calc R
H21B H 0.2518 0.8149 0.8114 0.167 Uiso 1 1 calc R
H21C H 0.2852 0.8611 0.7502 0.167 Uiso 1 1 calc R
C22 C 0.3818(4) 0.79914(18) 0.4961(2) 0.0518(10) Uani 1 1 d .
H22A H 0.3422 0.7594 0.5019 0.062 Uiso 1 1 calc R
H22B H 0.3901 0.8032 0.4426 0.062 Uiso 1 1 calc R
C23 C 0.5272(4) 0.8012(2) 0.5449(2) 0.0665(12) Uani 1 1 d .
H23A H 0.5218 0.7966 0.5987 0.080 Uiso 1 1 calc R
H23B H 0.5704 0.8401 0.5387 0.080 Uiso 1 1 calc R
C24 C 0.6187(5) 0.7498(2) 0.5210(3) 0.0992(18) Uani 1 1 d .
H24A H 0.5763 0.7113 0.5299 0.119 Uiso 1 1 calc R
H24B H 0.6157 0.7531 0.4660 0.119 Uiso 1 1 calc R
C25 C 0.7662(6) 0.7492(3) 0.5606(4) 0.159(3) Uani 1 1 d .
H25A H 0.8034 0.7896 0.5629 0.239 Uiso 1 1 calc R
H25B H 0.8196 0.7236 0.5332 0.239 Uiso 1 1 calc R
H25C H 0.7726 0.7340 0.6120 0.239 Uiso 1 1 calc R
H1O H 0.6875 0.0537 0.0707 0.000(7) Uiso 1 1 d RD

loop_
_atom_site_aniso_label
_atom_site_aniso_U_11
_atom_site_aniso_U_22
_atom_site_aniso_U_33
_atom_site_aniso_U_23
_atom_site_aniso_U_13
_atom_site_aniso_U_12
Cu1 0.0404(3) 0.0583(3) 0.0304(2) 0.0017(2) 0.00232(19) -0.0048(2)
Cu2 0.0438(3) 0.0581(3) 0.0304(2) -0.0002(2) 0.00305(19) -0.0028(2)
Cu3 0.0466(3) 0.0563(3) 0.0300(3) -0.0004(2) 0.0043(2) -0.0056(2)
Cl1 0.0440(5) 0.0700(7) 0.0379(5) 0.0077(5) 0.0061(4) -0.0052(5)
Cl2 0.0975(9) 0.1052(9) 0.0341(6) 0.0043(6) -0.0054(6) -0.0360(8)
Cl3 0.0824(8) 0.0712(7) 0.0454(6) -0.0047(5) 0.0048(5) -0.0252(6)
O1 0.0408(14) 0.0564(17) 0.0334(14) 0.0005(12) 0.0037(11) -0.0017(14)
O2 0.092(3) 0.088(3) 0.098(3) -0.013(2) 0.011(2) -0.042(2)
O3 0.109(3) 0.127(3) 0.073(2) -0.019(2) -0.018(2) -0.049(2)
O4 0.102(3) 0.116(3) 0.047(2) 0.0194(18) 0.0226(18) -0.023(2)
O5 0.098(3) 0.111(3) 0.087(3) -0.001(2) 0.038(2) -0.046(2)
O6 0.115(3) 0.103(3) 0.0426(18) -0.0166(17) -0.0046(19) -0.027(2)
O7 0.101(3) 0.121(3) 0.0349(17) 0.0093(18) 0.0140(17) -0.013(2)
N1 0.0480(19) 0.052(2) 0.0371(18) -0.0032(14) 0.0048(14) -0.0044(16)
N2 0.0470(19) 0.055(2) 0.0347(17) -0.0049(15) 0.0046(15) -0.0039(16)
N3 0.0379(17) 0.059(2) 0.0334(17) -0.0003(14) 0.0048(14) -0.0021(15)
N4 0.0421(18) 0.0547(19) 0.0348(17) -0.0013(14) 0.0070(15) -0.0020(16)
N5 0.0402(17) 0.059(2) 0.0294(16) 0.0020(14) 0.0011(14) 0.0008(16)
N6 0.0401(18) 0.064(2) 0.0321(17) 0.0033(15) 0.0012(14) -0.0030(16)
N7 0.064(3) 0.061(2) 0.072(3) -0.012(2) -0.001(2) -0.014(2)
N8 0.063(3) 0.079(3) 0.056(2) 0.013(2) 0.024(2) -0.004(2)
N9 0.061(2) 0.079(3) 0.0342(19) -0.003(2) 0.0028(17) 0.011(2)
N10 0.0410(17) 0.0523(19) 0.0363(17) 0.0007(14) 0.0071(14) 0.0024(15)
C1 0.058(3) 0.064(3) 0.038(2) -0.012(2) -0.001(2) 0.004(2)
C2 0.046(2) 0.048(2) 0.050(2) -0.0066(19) 0.003(2) -0.0068(19)
C3 0.054(3) 0.047(2) 0.051(3) 0.0030(18) 0.008(2) -0.007(2)
C4 0.047(2) 0.055(3) 0.047(2) -0.0005(19) 0.0119(19) -0.008(2)
C5 0.044(2) 0.060(3) 0.041(2) 0.0087(19) 0.0138(18) 0.004(2)
C6 0.046(2) 0.064(3) 0.031(2) 0.0067(18) 0.0066(18) 0.005(2)
C7 0.044(2) 0.071(3) 0.035(2) 0.0108(19) 0.0065(18) 0.003(2)
C8 0.039(2) 0.063(3) 0.030(2) -0.0015(18) 0.0015(17) 0.0094(19)
C9 0.041(2) 0.057(2) 0.039(2) -0.0043(18) 0.0030(18) 0.0016(18)
C10 0.044(2) 0.046(2) 0.055(2) -0.0036(18) 0.0049(19) -0.0043(18)
C11 0.055(3) 0.056(3) 0.048(2) -0.0024(19) 0.000(2) -0.001(2)
C12 0.058(3) 0.061(3) 0.060(3) -0.007(2) -0.006(2) 0.005(2)
C13 0.083(3) 0.093(4) 0.058(3) -0.007(3) -0.014(3) 0.007(3)
C14 0.042(2) 0.053(2) 0.044(2) -0.0028(18) 0.0058(17) -0.0093(19)
C15 0.046(2) 0.053(3) 0.053(3) -0.0019(19) 0.0088(19) 0.000(2)
C16 0.057(3) 0.057(3) 0.058(3) -0.007(2) 0.014(2) -0.002(2)
C17 0.066(3) 0.057(3) 0.082(3) -0.007(2) 0.006(2) 0.004(2)
C18 0.061(3) 0.063(3) 0.043(2) 0.004(2) 0.015(2) 0.005(2)
C19 0.094(4) 0.076(3) 0.061(3) 0.012(2) 0.024(3) -0.003(3)
C20 0.138(5) 0.094(4) 0.087(4) 0.014(3) 0.051(4) -0.005(4)
C21 0.143(6) 0.111(5) 0.081(4) 0.015(3) 0.027(4) 0.030(4)
C22 0.050(2) 0.059(3) 0.045(2) 0.0002(18) 0.0069(19) 0.006(2)
C23 0.058(3) 0.076(3) 0.061(3) -0.002(2) 0.001(2) 0.011(2)
C24 0.062(3) 0.089(4) 0.130(5) -0.009(3) -0.021(3) 0.032(3)
C25 0.123(6) 0.164(7) 0.182(8) -0.017(5) 0.009(5) 0.073(5)

loop_
_atom_type_symbol
_atom_type_description
_atom_type_scat_dispersion_real
_atom_type_scat_dispersion_imag
_atom_type_scat_source
C C 0.0033 0.0016 'International Tables Vol C Tables 4.2.6.8 and 6.1.1.4'
H H 0.0000 0.0000 'International Tables Vol C Tables 4.2.6.8 and 6.1.1.4'
N N 0.0061 0.0033 'International Tables Vol C Tables 4.2.6.8 and 6.1.1.4'
O O 0.0106 0.0060 'International Tables Vol C Tables 4.2.6.8 and 6.1.1.4'
Cl Cl 0.1484 0.1585 'International Tables Vol C Tables 4.2.6.8 and 6.1.1.4'
Cu Cu 0.3201 1.2651 'International Tables Vol C Tables 4.2.6.8 and 6.1.1.4'

loop_
_geom_angle_atom_site_label_1
_geom_angle_atom_site_label_2
_geom_angle_atom_site_label_3
_geom_angle
N1 Cu1 N6 171.32(13)
N1 Cu1 O1 89.41(11)
N6 Cu1 O1 89.17(10)
N1 Cu1 Cl1 91.36(9)
N6 Cu1 Cl1 90.78(9)
O1 Cu1 Cl1 175.10(8)
N3 Cu2 N2 175.82(12)
N3 Cu2 O1 88.14(11)
N2 Cu2 O1 89.30(11)
N3 Cu2 Cl2 91.86(9)
N2 Cu2 Cl2 91.09(9)
O1 Cu2 Cl2 173.02(8)
N4 Cu3 N5 177.21(13)
N4 Cu3 O1 88.70(11)
N5 Cu3 O1 89.10(11)
N4 Cu3 Cl3 91.71(9)
N5 Cu3 Cl3 90.15(9)
O1 Cu3 Cl3 169.69(8)
Cu1 O1 Cu2 111.02(11)
Cu1 O1 Cu3 108.74(11)
Cu2 O1 Cu3 113.13(12)
C3 N1 N2 108.2(3)
C3 N1 Cu1 130.8(2)
N2 N1 Cu1 120.8(2)
C1 N2 N1 107.8(3)
C1 N2 Cu2 131.7(3)
N1 N2 Cu2 120.4(2)
C6 N3 N4 108.3(3)
C6 N3 Cu2 129.9(3)
N4 N3 Cu2 121.7(2)
C4 N4 N3 108.2(3)
C4 N4 Cu3 130.9(2)
N3 N4 Cu3 120.8(2)
C9 N5 N6 108.0(3)
C9 N5 Cu3 132.4(3)
N6 N5 Cu3 119.5(2)
C7 N6 N5 108.5(3)
C7 N6 Cu1 131.4(3)
N5 N6 Cu1 119.5(2)
O3 N7 O2 123.8(4)
O3 N7 C2 118.3(4)
O2 N7 C2 117.9(4)
O5 N8 O4 124.3(4)
O5 N8 C5 118.3(4)
O4 N8 C5 117.4(4)
O6 N9 O7 124.5(4)
O6 N9 C8 117.7(4)
O7 N9 C8 117.8(4)
C22 N10 C18 111.6(3)
C22 N10 C14 110.0(3)
C18 N10 C14 107.7(3)
C22 N10 C10 107.9(3)
C18 N10 C10 109.4(3)
C14 N10 C10 110.2(3)
N2 C1 C2 109.2(3)
C3 C2 C1 106.3(3)
C3 C2 N7 125.8(4)
C1 C2 N7 127.8(4)
N1 C3 C2 108.4(3)
N4 C4 C5 108.7(3)
C4 C5 C6 106.4(3)
C4 C5 N8 127.0(4)
C6 C5 N8 126.5(4)
N3 C6 C5 108.3(3)
N6 C7 C8 108.2(3)
C9 C8 C7 106.4(3)
C9 C8 N9 127.4(4)
C7 C8 N9 126.1(4)
N5 C9 C8 108.9(3)
C11 C10 N10 116.4(3)
C12 C11 C10 110.1(3)
C13 C12 C11 111.7(4)
C15 C14 N10 115.4(3)
C16 C15 C14 112.3(3)
C15 C16 C17 111.7(3)
C19 C18 N10 117.1(3)
C18 C19 C20 110.8(4)
C21 C20 C19 115.6(5)
C23 C22 N10 116.5(3)
C22 C23 C24 109.8(3)
C25 C24 C23 115.5(5)

loop_
_geom_bond_atom_site_label_1
_geom_bond_atom_site_label_2
_geom_bond_distance
Cu1 N1 1.936(3)
Cu1 N6 1.937(3)
Cu1 O1 2.025(2)
Cu1 Cl1 2.2943(10)
Cu2 N3 1.943(3)
Cu2 N2 1.945(3)
Cu2 O1 2.033(2)
Cu2 Cl2 2.2458(11)
Cu3 N4 1.949(3)
Cu3 N5 1.957(3)
Cu3 O1 2.038(2)
Cu3 Cl3 2.2677(11)
O2 N7 1.222(4)
O3 N7 1.216(4)
O4 N8 1.230(4)
O5 N8 1.212(4)
O6 N9 1.216(4)
O7 N9 1.217(4)
N1 C3 1.331(4)
N1 N2 1.368(4)
N2 C1 1.321(4)
N3 C6 1.331(4)
N3 N4 1.375(4)
N4 C4 1.325(4)
N5 C9 1.333(4)
N5 N6 1.382(4)
N6 C7 1.332(4)
N7 C2 1.428(5)
N8 C5 1.436(5)
N9 C8 1.429(4)
N10 C22 1.516(4)
N10 C18 1.517(4)
N10 C14 1.521(4)
N10 C10 1.522(4)
C1 C2 1.368(5)
C2 C3 1.368(5)
C4 C5 1.378(5)
C5 C6 1.379(5)
C7 C8 1.389(5)
C8 C9 1.375(5)
C10 C11 1.514(5)
C11 C12 1.511(5)
C12 C13 1.508(5)
C14 C15 1.510(5)
C15 C16 1.502(5)
C16 C17 1.509(5)
C18 C19 1.475(5)
C19 C20 1.550(6)
C20 C21 1.465(7)
C22 C23 1.495(5)
C23 C24 1.548(6)
C24 C25 1.457(6)
